data_7024761
loop_
_publ_author_name
'Ou, Guang-Chuan'
'Wang, Zi-Zhou'
'Yang, Li-Zi'
'Zhao, Cun-Yuan'
'Lu, Tong-Bu'

_publ_section_title
;
 Chiral resolution of a racemic macrocyclic complex by recognition of one
 enantiomer over the other: structures and DFT calculations.
;
_journal_issue 18
_journal_name_full 'Dalton transactions (Cambridge, England : 2003)'
_journal_page_first 4274
_journal_page_last 4279
_journal_paper_doi 10.1039/b921141a
_journal_volume 39
_journal_year 2010
_chemical_absolute_configuration rmad
_chemical_formula_sum 'C22 H49 Cl2 N5 Ni O10'
_chemical_formula_weight 673.27
_chemical_name_systematic
;
?
;
_space_group_IT_number 76
_symmetry_cell_setting tetragonal
_symmetry_space_group_name_Hall 'P 4w'
_symmetry_space_group_name_H-M 'P 41'
_atom_sites_solution_hydrogens geom
_atom_sites_solution_primary direct
_atom_sites_solution_secondary difmap
_audit_creation_method SHELXL-97
_cell_angle_alpha 90.00
_cell_angle_beta 90.00
_cell_angle_gamma 90.00
_cell_formula_units_Z 4
_cell_length_a 13.4764(10)
_cell_length_b 13.4764(10)
_cell_length_c 17.411(3)
_cell_measurement_reflns_used 2854
_cell_measurement_temperature 173(2)
_cell_measurement_theta_max 24.09
_cell_measurement_theta_min 2.44
_cell_volume 3162.1(6)
_computing_cell_refinement 'Bruker SMART'
_computing_data_collection 'Bruker SMART'
_computing_data_reduction 'Bruker SAINT'
_computing_molecular_graphics 'Bruker SHELXTL'
_computing_publication_material 'Bruker SHELXTL'
_computing_structure_refinement 'SHELXL-97 (Sheldrick, 1997)'
_computing_structure_solution 'SHELXS-97 (Sheldrick, 1990)'
_diffrn_ambient_temperature 173(2)
_diffrn_measured_fraction_theta_full 0.992
_diffrn_measured_fraction_theta_max 0.992
_diffrn_measurement_device_type 'CCD area detector'
_diffrn_measurement_method 'phi and omega scans'
_diffrn_radiation_monochromator graphite
_diffrn_radiation_source 'fine-focus sealed tube'
_diffrn_radiation_type MoK\a
_diffrn_radiation_wavelength 0.71073
_diffrn_reflns_av_R_equivalents 0.0668
_diffrn_reflns_av_sigmaI/netI 0.0926
_diffrn_reflns_limit_h_max 15
_diffrn_reflns_limit_h_min -17
_diffrn_reflns_limit_k_max 17
_diffrn_reflns_limit_k_min -16
_diffrn_reflns_limit_l_max 22
_diffrn_reflns_limit_l_min -12
_diffrn_reflns_number 13849
_diffrn_reflns_theta_full 27.06
_diffrn_reflns_theta_max 27.06
_diffrn_reflns_theta_min 1.91
_diffrn_standards_decay_% 0
_diffrn_standards_interval_count 0
_diffrn_standards_interval_time 0
_diffrn_standards_number 0
_exptl_absorpt_coefficient_mu 0.839
_exptl_absorpt_correction_T_max 0.8988
_exptl_absorpt_correction_T_min 0.7521
_exptl_absorpt_correction_type multi-scan
_exptl_absorpt_process_details 'SADABS (Sheldrick, 1996)'
_exptl_crystal_colour violet
_exptl_crystal_density_diffrn 1.414
_exptl_crystal_density_method 'not measured'
_exptl_crystal_description block
_exptl_crystal_F_000 1432
_exptl_crystal_size_max 0.36
_exptl_crystal_size_mid 0.30
_exptl_crystal_size_min 0.13
_refine_diff_density_max 0.587
_refine_diff_density_min -0.572
_refine_diff_density_rms 0.087
_refine_ls_abs_structure_details 'Flack H D (1983), Acta Cryst. A39, 876-881'
_refine_ls_abs_structure_Flack -0.01(2)
_refine_ls_extinction_method none
_refine_ls_goodness_of_fit_ref 1.025
_refine_ls_hydrogen_treatment constr
_refine_ls_matrix_type full
_refine_ls_number_parameters 362
_refine_ls_number_reflns 4735
_refine_ls_number_restraints 21
_refine_ls_restrained_S_all 1.040
_refine_ls_R_factor_all 0.1053
_refine_ls_R_factor_gt 0.0532
_refine_ls_shift/su_max 0.000
_refine_ls_shift/su_mean 0.000
_refine_ls_structure_factor_coef Fsqd
_refine_ls_weighting_details 'calc w=1/[\s^2^(Fo^2^)+(0.0574P)^2^+1.7755P] where P=(Fo^2^+2Fc^2^)/3'
_refine_ls_weighting_scheme calc
_refine_ls_wR_factor_gt 0.1105
_refine_ls_wR_factor_ref 0.1326
_reflns_number_gt 3045
_reflns_number_total 4735
_reflns_threshold_expression >2sigma(I)
_cod_data_source_file b921141a.txt
_cod_data_source_block delta-3
_cod_depositor_comments
;
The following automatic conversions were performed:

'_symmetry_cell_setting' value 'Tetragonal' changed to 'tetragonal'
according to /home/saulius/struct/CIF-dictionaries/cif_core.dic
dictionary named 'cif_core.dic' version 2.4.2 from 2011-04-26.

Automatic conversion script
Id: cif_fix_values 1891 2012-01-12 08:04:46Z andrius 
;
_cod_original_cell_volume 3162.0(6)
_cod_original_sg_symbol_H-M P4(1)
_cod_database_code 7024761

loop_
_symmetry_equiv_pos_as_xyz
'x, y, z'
'-x, -y, z+1/2'
'-y, x, z+1/4'
'y, -x, z+3/4'

loop_
_atom_site_label
_atom_site_type_symbol
_atom_site_fract_x
_atom_site_fract_y
_atom_site_fract_z
_atom_site_U_iso_or_equiv
_atom_site_adp_type
_atom_site_occupancy
_atom_site_symmetry_multiplicity
_atom_site_calc_flag
_atom_site_refinement_flags
_atom_site_disorder_assembly
_atom_site_disorder_group
Ni1 Ni 0.88110(5) 0.37128(5) 0.22791(4) 0.02293(19) Uani 1 1 d . . .
Cl2 Cl 0.62394(13) 0.34576(13) 0.57824(11) 0.0393(4) Uani 1 1 d . . .
N1 N 0.8823(4) 0.3640(4) 0.3496(3) 0.0284(15) Uani 1 1 d . . .
H1C H 0.9059 0.4254 0.3656 0.034 Uiso 1 1 calc R . .
N3 N 0.8677(4) 0.3705(4) 0.1065(3) 0.0263(14) Uani 1 1 d . . .
H3A H 0.9311 0.3828 0.0875 0.032 Uiso 1 1 calc R . .
O1 O 0.9436(3) 0.5164(3) 0.2398(3) 0.0309(11) Uani 1 1 d . . .
O2 O 1.0397(3) 0.3906(3) 0.2087(2) 0.0286(10) Uani 1 1 d . . .
N4 N 0.8861(4) 0.2175(3) 0.2190(3) 0.0267(12) Uani 1 1 d . . .
H4D H 0.8235 0.1921 0.2297 0.032 Uiso 1 1 calc R . .
N2 N 0.7300(4) 0.4008(4) 0.2402(3) 0.0286(12) Uani 1 1 d . . .
H2C H 0.6962 0.3412 0.2338 0.034 Uiso 1 1 calc R . .
C17 C 1.0275(4) 0.4805(4) 0.2236(4) 0.0263(13) Uani 1 1 d . . .
C19 C 1.0964(5) 0.6500(5) 0.1875(4) 0.0350(17) Uani 1 1 d . . .
H19A H 1.1597 0.6797 0.1702 0.042 Uiso 1 1 calc R . .
H19B H 1.0544 0.6397 0.1415 0.042 Uiso 1 1 calc R . .
C18 C 1.1181(4) 0.5493(4) 0.2239(4) 0.0270(13) Uani 1 1 d . . .
H18 H 1.1384 0.5606 0.2785 0.032 Uiso 1 1 calc R . .
N5 N 1.1998(4) 0.4967(4) 0.1842(3) 0.0367(14) Uani 1 1 d . . .
H5A H 1.1839 0.4885 0.1338 0.055 Uiso 1 1 calc R . .
H5B H 1.2091 0.4362 0.2064 0.055 Uiso 1 1 calc R . .
H5C H 1.2566 0.5329 0.1880 0.055 Uiso 1 1 calc R . .
C1 C 0.7771(5) 0.3626(5) 0.3721(4) 0.0387(18) Uani 1 1 d . . .
H1A H 0.7704 0.3843 0.4262 0.046 Uiso 1 1 calc R . .
H1B H 0.7507 0.2943 0.3678 0.046 Uiso 1 1 calc R . .
C3 C 0.6841(5) 0.4749(5) 0.1878(4) 0.0324(16) Uani 1 1 d . . .
H3 H 0.7178 0.5401 0.1959 0.039 Uiso 1 1 calc R . .
C6 C 0.8002(5) 0.4434(6) 0.0671(4) 0.0392(18) Uani 1 1 d . . .
C5 C 0.6988(5) 0.4438(5) 0.1029(4) 0.0351(17) Uani 1 1 d . . .
H5D H 0.6716 0.3759 0.0975 0.042 Uiso 1 1 calc R . .
H5E H 0.6566 0.4879 0.0713 0.042 Uiso 1 1 calc R . .
C10 C 0.9090(5) 0.1998(5) 0.1364(4) 0.0360(17) Uani 1 1 d . . .
H10A H 0.8959 0.1295 0.1234 0.043 Uiso 1 1 calc R . .
H10B H 0.9800 0.2137 0.1265 0.043 Uiso 1 1 calc R . .
C2 C 0.7198(5) 0.4301(5) 0.3214(4) 0.0388(18) Uani 1 1 d . . .
H2A H 0.6488 0.4284 0.3362 0.047 Uiso 1 1 calc R . .
H2B H 0.7439 0.4990 0.3280 0.047 Uiso 1 1 calc R . .
C9 C 0.8454(6) 0.2663(5) 0.0872(4) 0.0371(17) Uani 1 1 d . . .
H9A H 0.8595 0.2540 0.0322 0.045 Uiso 1 1 calc R . .
H9B H 0.7744 0.2523 0.0967 0.045 Uiso 1 1 calc R . .
C15 C 0.9211(6) 0.2821(6) 0.4755(4) 0.0453(18) Uani 1 1 d . . .
H15A H 0.9212 0.3489 0.4978 0.068 Uiso 1 1 calc R . .
H15B H 0.9705 0.2409 0.5018 0.068 Uiso 1 1 calc R . .
H15C H 0.8552 0.2523 0.4818 0.068 Uiso 1 1 calc R . .
C13 C 0.9295(5) 0.1856(5) 0.3542(4) 0.0330(16) Uani 1 1 d . . .
H13A H 0.9663 0.1363 0.3852 0.040 Uiso 1 1 calc R . .
H13B H 0.8581 0.1695 0.3591 0.040 Uiso 1 1 calc R . .
C16 C 1.0544(5) 0.3210(5) 0.3838(4) 0.0409(18) Uani 1 1 d . . .
H16A H 1.0611 0.3896 0.4019 0.061 Uiso 1 1 calc R . .
H16B H 1.0751 0.3170 0.3299 0.061 Uiso 1 1 calc R . .
H16C H 1.0964 0.2775 0.4150 0.061 Uiso 1 1 calc R . .
C8 C 0.8486(5) 0.5455(5) 0.0737(5) 0.0460(19) Uani 1 1 d . . .
H8A H 0.8605 0.5609 0.1279 0.069 Uiso 1 1 calc R . .
H8B H 0.8045 0.5957 0.0515 0.069 Uiso 1 1 calc R . .
H8C H 0.9118 0.5454 0.0458 0.069 Uiso 1 1 calc R . .
C12 C 0.9683(6) 0.0579(5) 0.2563(4) 0.043(2) Uani 1 1 d . . .
H12A H 0.9039 0.0259 0.2646 0.064 Uiso 1 1 calc R . .
H12B H 1.0172 0.0298 0.2919 0.064 Uiso 1 1 calc R . .
H12C H 0.9901 0.0464 0.2034 0.064 Uiso 1 1 calc R . .
C4 C 0.5748(5) 0.4883(6) 0.2031(5) 0.0438(19) Uani 1 1 d . . .
H4A H 0.5417 0.4236 0.2017 0.066 Uiso 1 1 calc R . .
H4B H 0.5461 0.5317 0.1638 0.066 Uiso 1 1 calc R . .
H4C H 0.5656 0.5184 0.2538 0.066 Uiso 1 1 calc R . .
C14 C 0.9462(5) 0.2884(5) 0.3910(4) 0.0329(16) Uani 1 1 d . . .
C7 C 0.7894(5) 0.4186(6) -0.0191(5) 0.051(2) Uani 1 1 d . . .
H7A H 0.7536 0.4723 -0.0450 0.077 Uiso 1 1 calc R . .
H7B H 0.7525 0.3564 -0.0249 0.077 Uiso 1 1 calc R . .
H7C H 0.8554 0.4113 -0.0421 0.077 Uiso 1 1 calc R . .
C11 C 0.9586(5) 0.1707(5) 0.2707(4) 0.0303(16) Uani 1 1 d . . .
H11 H 1.0248 0.2023 0.2621 0.036 Uiso 1 1 calc R . .
O7 O 0.5202(4) 0.3489(4) 0.5640(3) 0.0581(16) Uani 1 1 d . . .
O8 O 0.6656(4) 0.2666(4) 0.5334(3) 0.0559(15) Uani 1 1 d . . .
O9 O 0.6424(4) 0.3301(5) 0.6572(3) 0.0699(18) Uani 1 1 d . . .
O10 O 0.6705(5) 0.4359(4) 0.5570(4) 0.0690(19) Uani 1 1 d . . .
C20 C 1.0447(6) 0.7227(5) 0.2406(5) 0.050(2) Uani 1 1 d . . .
H20 H 0.9915 0.6859 0.2688 0.060 Uiso 1 1 calc R . .
C22 C 0.9949(8) 0.8040(7) 0.1925(7) 0.089(4) Uani 1 1 d . . .
H22A H 0.9449 0.7742 0.1588 0.134 Uiso 1 1 calc R . .
H22B H 1.0451 0.8379 0.1613 0.134 Uiso 1 1 calc R . .
H22C H 0.9629 0.8521 0.2268 0.134 Uiso 1 1 calc R . .
C21 C 1.1139(9) 0.7677(7) 0.2994(6) 0.090(4) Uani 1 1 d . . .
H21A H 1.1631 0.8093 0.2734 0.135 Uiso 1 1 calc R . .
H21B H 1.1478 0.7146 0.3276 0.135 Uiso 1 1 calc R . .
H21C H 1.0756 0.8083 0.3355 0.135 Uiso 1 1 calc R . .
Cl1 Cl 0.61812(13) 0.11320(12) 0.23180(13) 0.0401(4) Uiso 0.447(12) 1 d PD A 1
O5 O 0.6986(8) 0.0437(9) 0.2279(9) 0.062(4) Uiso 0.447(12) 1 d PD A 1
O3 O 0.5352(8) 0.0665(11) 0.2675(9) 0.079(6) Uiso 0.447(12) 1 d PD A 1
O4 O 0.6036(12) 0.1614(12) 0.1612(7) 0.098(6) Uiso 0.447(12) 1 d PD A 1
O6 O 0.6517(9) 0.1888(8) 0.2871(7) 0.072(5) Uiso 0.447(12) 1 d PD A 1
Cl1' Cl 0.61812(13) 0.11320(12) 0.23180(13) 0.0401(4) Uiso 0.553(12) 1 d PD A 2
O5' O 0.7071(6) 0.0682(7) 0.2557(6) 0.048(3) Uiso 0.553(12) 1 d PD A 2
O3' O 0.5405(7) 0.1053(9) 0.2884(6) 0.061(4) Uiso 0.553(12) 1 d PD A 2
O6' O 0.5760(8) 0.0510(8) 0.1686(6) 0.074(4) Uiso 0.553(12) 1 d PD A 2
O4' O 0.6283(8) 0.2067(6) 0.1965(6) 0.064(4) Uiso 0.553(12) 1 d PD A 2

loop_
_atom_site_aniso_label
_atom_site_aniso_U_11
_atom_site_aniso_U_22
_atom_site_aniso_U_33
_atom_site_aniso_U_23
_atom_site_aniso_U_13
_atom_site_aniso_U_12
Ni1 0.0248(4) 0.0216(4) 0.0224(4) -0.0009(4) 0.0021(4) -0.0008(4)
Cl2 0.0358(10) 0.0435(11) 0.0386(10) -0.0035(8) 0.0002(8) -0.0037(8)
N1 0.034(3) 0.028(3) 0.023(3) -0.002(2) 0.000(2) 0.002(2)
N3 0.026(3) 0.034(3) 0.018(3) 0.005(2) 0.005(2) -0.002(2)
O1 0.028(3) 0.021(2) 0.043(3) 0.000(2) 0.001(2) -0.0002(19)
O2 0.029(2) 0.026(2) 0.031(3) 0.0019(19) 0.0002(19) -0.0027(19)
N4 0.027(3) 0.023(3) 0.030(3) 0.001(2) 0.004(3) -0.002(2)
N2 0.030(3) 0.026(3) 0.030(3) 0.000(2) 0.005(3) -0.004(2)
C17 0.034(4) 0.023(3) 0.022(3) 0.005(3) -0.009(3) 0.000(3)
C19 0.032(4) 0.033(4) 0.040(4) 0.010(3) 0.005(3) -0.008(3)
C18 0.030(3) 0.021(3) 0.030(3) 0.001(3) -0.001(3) -0.001(3)
N5 0.029(3) 0.040(4) 0.041(4) 0.007(3) -0.003(3) 0.000(3)
C1 0.053(5) 0.043(4) 0.020(3) 0.001(3) 0.011(3) 0.015(4)
C3 0.036(4) 0.027(4) 0.034(4) -0.001(3) -0.001(3) -0.001(3)
C6 0.033(4) 0.054(5) 0.031(4) 0.007(4) 0.000(3) 0.006(3)
C5 0.035(4) 0.041(4) 0.029(4) 0.000(3) -0.004(3) 0.008(3)
C10 0.041(4) 0.036(4) 0.031(4) -0.012(3) 0.001(3) 0.005(3)
C2 0.036(4) 0.046(5) 0.034(4) 0.002(3) 0.008(3) 0.011(3)
C9 0.055(5) 0.035(4) 0.022(3) -0.005(3) -0.002(3) -0.003(3)
C15 0.059(5) 0.055(5) 0.021(4) 0.002(4) 0.007(4) 0.004(4)
C13 0.044(4) 0.022(4) 0.032(4) 0.008(3) 0.007(3) 0.002(3)
C16 0.050(5) 0.038(4) 0.035(4) 0.002(3) -0.008(4) 0.004(4)
C8 0.041(4) 0.043(4) 0.054(5) 0.021(4) -0.010(4) 0.004(4)
C12 0.055(5) 0.026(4) 0.047(5) -0.004(3) 0.015(4) 0.000(3)
C4 0.032(4) 0.054(5) 0.046(5) -0.005(4) -0.001(3) 0.007(4)
C14 0.043(4) 0.034(4) 0.022(3) 0.007(3) -0.001(3) 0.002(3)
C7 0.049(4) 0.074(5) 0.030(4) 0.005(4) -0.012(4) 0.005(4)
C11 0.031(4) 0.027(4) 0.033(4) 0.002(3) 0.005(3) 0.008(3)
O7 0.033(3) 0.077(4) 0.064(4) -0.025(3) -0.004(3) 0.001(3)
O8 0.044(3) 0.057(4) 0.067(4) -0.014(3) 0.002(3) -0.003(3)
O9 0.059(4) 0.113(6) 0.038(3) 0.008(3) 0.000(3) -0.006(3)
O10 0.084(4) 0.041(3) 0.081(5) -0.001(3) -0.021(4) -0.024(3)
C20 0.077(6) 0.026(4) 0.045(5) -0.005(4) 0.020(4) -0.010(4)
C22 0.106(9) 0.044(6) 0.118(10) -0.011(6) 0.002(8) 0.025(6)
C21 0.155(11) 0.054(6) 0.062(7) -0.019(5) -0.011(7) -0.024(7)

loop_
_atom_type_symbol
_atom_type_description
_atom_type_scat_dispersion_real
_atom_type_scat_dispersion_imag
_atom_type_scat_source
C C 0.0033 0.0016 'International Tables Vol C Tables 4.2.6.8 and 6.1.1.4'
H H 0.0000 0.0000 'International Tables Vol C Tables 4.2.6.8 and 6.1.1.4'
N N 0.0061 0.0033 'International Tables Vol C Tables 4.2.6.8 and 6.1.1.4'
O O 0.0106 0.0060 'International Tables Vol C Tables 4.2.6.8 and 6.1.1.4'
Cl Cl 0.1484 0.1585 'International Tables Vol C Tables 4.2.6.8 and 6.1.1.4'
Ni Ni 0.3393 1.1124 'International Tables Vol C Tables 4.2.6.8 and 6.1.1.4'

loop_
_geom_angle_atom_site_label_1
_geom_angle_atom_site_label_2
_geom_angle_atom_site_label_3
_geom_angle
N4 Ni1 N2 103.27(19)
N4 Ni1 N3 85.6(2)
N2 Ni1 N3 91.2(2)
N4 Ni1 N1 91.6(2)
N2 Ni1 N1 85.0(2)
N3 Ni1 N1 174.67(18)
N4 Ni1 O1 154.86(17)
N2 Ni1 O1 101.56(18)
N3 Ni1 O1 97.7(2)
N1 Ni1 O1 86.7(2)
N4 Ni1 O2 94.33(18)
N2 Ni1 O2 161.92(18)
N3 Ni1 O2 86.02(19)
N1 Ni1 O2 98.74(18)
O1 Ni1 O2 61.27(15)
O9 Cl2 O10 107.8(4)
O9 Cl2 O7 110.3(4)
O10 Cl2 O7 111.4(4)
O9 Cl2 O8 110.4(4)
O10 Cl2 O8 108.8(4)
O7 Cl2 O8 108.2(3)
C1 N1 C14 114.4(5)
C1 N1 Ni1 105.0(4)
C14 N1 Ni1 120.7(4)
C9 N3 C6 113.2(5)
C9 N3 Ni1 104.4(4)
C6 N3 Ni1 120.2(4)
C17 O1 Ni1 88.9(3)
C17 O2 Ni1 87.5(3)
C11 N4 C10 112.7(5)
C11 N4 Ni1 113.8(4)
C10 N4 Ni1 103.8(4)
C2 N2 C3 111.7(5)
C2 N2 Ni1 103.9(4)
C3 N2 Ni1 118.1(4)
O2 C17 O1 122.3(5)
O2 C17 C18 118.9(5)
O1 C17 C18 118.8(5)
C20 C19 C18 114.2(6)
N5 C18 C19 112.0(5)
N5 C18 C17 107.5(5)
C19 C18 C17 112.6(5)
N1 C1 C2 109.6(6)
N2 C3 C4 112.2(6)
N2 C3 C5 110.5(5)
C4 C3 C5 109.1(6)
C5 C6 N3 111.2(6)
C5 C6 C8 110.7(6)
N3 C6 C8 107.2(6)
C5 C6 C7 108.6(6)
N3 C6 C7 111.0(6)
C8 C6 C7 108.0(6)
C6 C5 C3 120.9(6)
N4 C10 C9 109.6(5)
N2 C2 C1 110.9(5)
N3 C9 C10 108.7(5)
C11 C13 C14 118.5(5)
C15 C14 N1 111.9(6)
C15 C14 C16 108.0(6)
N1 C14 C16 108.0(5)
C15 C14 C13 108.7(6)
N1 C14 C13 108.9(5)
C16 C14 C13 111.3(6)
N4 C11 C13 111.0(5)
N4 C11 C12 112.2(6)
C13 C11 C12 107.9(5)
C21 C20 C19 112.9(8)
C21 C20 C22 110.6(7)
C19 C20 C22 109.3(7)
O4 Cl1 O3 118.5(9)
O4 Cl1 O5 111.4(8)
O3 Cl1 O5 109.0(8)
O4 Cl1 O6 107.2(8)
O3 Cl1 O6 105.1(8)
O5 Cl1 O6 104.5(8)

loop_
_geom_bond_atom_site_label_1
_geom_bond_atom_site_label_2
_geom_bond_distance
Ni1 N4 2.079(5)
Ni1 N2 2.086(5)
Ni1 N3 2.121(6)
Ni1 N1 2.121(6)
Ni1 O1 2.139(4)
Ni1 O2 2.178(4)
Cl2 O9 1.413(6)
Cl2 O10 1.417(6)
Cl2 O7 1.420(5)
Cl2 O8 1.436(5)
N1 C1 1.470(8)
N1 C14 1.516(8)
N3 C9 1.475(8)
N3 C6 1.505(9)
O1 C17 1.261(7)
O2 C17 1.251(7)
N4 C11 1.471(8)
N4 C10 1.489(9)
N2 C2 1.474(9)
N2 C3 1.488(8)
C17 C18 1.533(8)
C19 C20 1.516(10)
C19 C18 1.525(8)
C18 N5 1.482(8)
C1 C2 1.485(9)
C3 C4 1.507(9)
C3 C5 1.549(9)
C6 C5 1.502(9)
C6 C8 1.526(10)
C6 C7 1.544(11)
C10 C9 1.507(10)
C15 C14 1.513(10)
C13 C11 1.519(9)
C13 C14 1.542(9)
C16 C14 1.529(10)
C12 C11 1.547(9)
C20 C21 1.512(12)
C20 C22 1.534(13)
Cl1 O4 1.403(8)
Cl1 O3 1.425(8)
Cl1 O5 1.434(7)
Cl1 O6 1.473(8)

loop_
_geom_hbond_atom_site_label_D
_geom_hbond_atom_site_label_H
_geom_hbond_atom_site_label_A
_geom_hbond_distance_DH
_geom_hbond_distance_HA
_geom_hbond_distance_DA
_geom_hbond_angle_DHA
_geom_hbond_site_symmetry_A
N5 H5B O8 0.91 2.07 2.929(8) 157.0 4_664
N5 H5C O10 0.91 2.52 2.964(8) 110.6 2_764

loop_
_geom_torsion_atom_site_label_1
_geom_torsion_atom_site_label_2
_geom_torsion_atom_site_label_3
_geom_torsion_atom_site_label_4
_geom_torsion
N4 Ni1 N1 C1 -91.9(4)
N2 Ni1 N1 C1 11.3(4)
N3 Ni1 N1 C1 -34(2)
O1 Ni1 N1 C1 113.2(4)
O2 Ni1 N1 C1 173.5(4)
N4 Ni1 N1 C14 39.1(5)
N2 Ni1 N1 C14 142.3(5)
N3 Ni1 N1 C14 97(2)
O1 Ni1 N1 C14 -115.8(5)
O2 Ni1 N1 C14 -55.5(5)
N4 Ni1 N3 C9 13.2(4)
N2 Ni1 N3 C9 -90.0(4)
N1 Ni1 N3 C9 -45(2)
O1 Ni1 N3 C9 168.1(4)
O2 Ni1 N3 C9 107.8(4)
N4 Ni1 N3 C6 141.5(5)
N2 Ni1 N3 C6 38.3(5)
N1 Ni1 N3 C6 83(2)
O1 Ni1 N3 C6 -63.5(5)
O2 Ni1 N3 C6 -123.8(5)
N4 Ni1 O1 C17 14.7(7)
N2 Ni1 O1 C17 -174.3(4)
N3 Ni1 O1 C17 -81.5(4)
N1 Ni1 O1 C17 101.5(4)
O2 Ni1 O1 C17 -0.4(3)
N4 Ni1 O2 C17 -173.3(4)
N2 Ni1 O2 C17 19.9(8)
N3 Ni1 O2 C17 101.4(4)
N1 Ni1 O2 C17 -81.0(4)
O1 Ni1 O2 C17 0.4(4)
N2 Ni1 N4 C11 -130.2(4)
N3 Ni1 N4 C11 139.7(4)
N1 Ni1 N4 C11 -44.9(4)
O1 Ni1 N4 C11 40.8(7)
O2 Ni1 N4 C11 54.0(4)
N2 Ni1 N4 C10 107.0(4)
N3 Ni1 N4 C10 16.9(4)
N1 Ni1 N4 C10 -167.7(4)
O1 Ni1 N4 C10 -82.0(6)
O2 Ni1 N4 C10 -68.8(4)
N4 Ni1 N2 C2 107.7(4)
N3 Ni1 N2 C2 -166.6(4)
N1 Ni1 N2 C2 17.2(4)
O1 Ni1 N2 C2 -68.4(4)
O2 Ni1 N2 C2 -85.8(7)
N4 Ni1 N2 C3 -128.0(4)
N3 Ni1 N2 C3 -42.2(5)
N1 Ni1 N2 C3 141.5(5)
O1 Ni1 N2 C3 55.9(5)
O2 Ni1 N2 C3 38.5(9)
Ni1 O2 C17 O1 -0.7(6)
Ni1 O2 C17 C18 178.0(5)
Ni1 O1 C17 O2 0.7(6)
Ni1 O1 C17 C18 -178.0(5)
C20 C19 C18 N5 -157.6(6)
C20 C19 C18 C17 81.1(8)
O2 C17 C18 N5 15.7(8)
O1 C17 C18 N5 -165.6(6)
O2 C17 C18 C19 139.5(6)
O1 C17 C18 C19 -41.7(8)
C14 N1 C1 C2 -172.9(6)
Ni1 N1 C1 C2 -38.3(6)
C2 N2 C3 C4 -59.8(7)
Ni1 N2 C3 C4 179.8(5)
C2 N2 C3 C5 178.2(5)
Ni1 N2 C3 C5 57.8(6)
C9 N3 C6 C5 74.4(7)
Ni1 N3 C6 C5 -49.9(7)
C9 N3 C6 C8 -164.4(6)
Ni1 N3 C6 C8 71.3(7)
C9 N3 C6 C7 -46.7(8)
Ni1 N3 C6 C7 -170.9(4)
N3 C6 C5 C3 62.6(8)
C8 C6 C5 C3 -56.5(8)
C7 C6 C5 C3 -174.9(6)
N2 C3 C5 C6 -67.6(8)
C4 C3 C5 C6 168.5(6)
C11 N4 C10 C9 -168.3(5)
Ni1 N4 C10 C9 -44.8(6)
C3 N2 C2 C1 -172.6(6)
Ni1 N2 C2 C1 -44.2(7)
N1 C1 C2 N2 58.3(8)
C6 N3 C9 C10 -173.5(6)
Ni1 N3 C9 C10 -41.0(6)
N4 C10 C9 N3 60.6(7)
C1 N1 C14 C15 -41.9(8)
Ni1 N1 C14 C15 -168.7(5)
C1 N1 C14 C16 -160.6(6)
Ni1 N1 C14 C16 72.5(6)
C1 N1 C14 C13 78.3(7)
Ni1 N1 C14 C13 -48.6(6)
C11 C13 C14 C15 -174.6(6)
C11 C13 C14 N1 63.3(8)
C11 C13 C14 C16 -55.7(8)
C10 N4 C11 C13 -176.8(5)
Ni1 N4 C11 C13 65.4(6)
C10 N4 C11 C12 -56.0(7)
Ni1 N4 C11 C12 -173.8(4)
C14 C13 C11 N4 -75.5(8)
C14 C13 C11 C12 161.2(6)
C18 C19 C20 C21 76.1(8)
C18 C19 C20 C22 -160.4(7)
